data_1530319
loop_
_publ_author_name
'Lukaszewicz, K.'
'Smajkiewicz, R.'

_publ_section_title
;
 Struktura Krystaliczna Pirofosforanu Manganu Mn2 P2 O7
;
_journal_name_full 'Roczniki Chemii'
_journal_page_first 741
_journal_page_last 744
_journal_volume 35
_journal_year 1961
_chemical_formula_sum 'Mn2 O7 P2'
_chemical_name_systematic 'Mn2 P2 O7'
_space_group_IT_number 12
_symmetry_space_group_name_Hall '-C 2y'
_symmetry_space_group_name_H-M 'C 1 2/m 1'
_cell_angle_alpha 90
_cell_angle_beta 102.66
_cell_angle_gamma 90
_cell_formula_units_Z 2
_cell_length_a 6.63
_cell_length_b 8.58
_cell_length_c 4.54
_cell_volume 251.981
_citation_journal_id_ASTM ROCHAC
_cod_data_source_file Lukaszewicz_ROCHAC_1961_1817.cif
_cod_data_source_block Mn2O7P2
_cod_original_cell_volume 251.9809
_cod_database_code 1530319

loop_
_symmetry_equiv_pos_as_xyz
x,y,z
-x,y,-z
-x,-y,-z
x,-y,z
x+1/2,y+1/2,z
-x+1/2,y+1/2,-z
-x+1/2,-y+1/2,-z
x+1/2,-y+1/2,z

loop_
_atom_site_label
_atom_site_type_symbol
_atom_site_fract_x
_atom_site_fract_y
_atom_site_fract_z
_atom_site_occupancy
_atom_site_U_iso_or_equiv
O1 O-2 0 0 0 1 0.0
O3 O-2 0.233 0.155 0.708 1 0.0
Mn1 Mn+2 0 0.307 0.5 1 0.0
P1 P+5 0.21 0 0.892 1 0.0
O2 O-2 0.392 0 0.233 1 0.0
